data_4323628
loop_
_publ_author_name
'Michael Ruf'
'Bruce C. Noll'
'Markus D. Groner'
'Gordon T. Yee'
'Cortlandt G. Pierpont'

_publ_contact_author
;
 Cortlandt G. Pierpont
;
_publ_contact_author_email cortlandt.pierpont@colorado.edu
_publ_contact_author_fax 3034920951
_publ_contact_author_phone 3034928420
_publ_section_title
;
 Pocket Semiquinonate Complexes of Cobalt(II), Copper(II), and Zinc(II)
 Prepared with the Hydrotris(cumenylmethylpyrazolyl)borate Ligand
;
_journal_name_full 'Inorganic Chemistry'
_journal_page_first 4860
_journal_page_last 4865
_journal_paper_doi 10.1021/ic970244t
_journal_volume 36
_journal_year 1997
_chemical_compound_source Dichloromethane/Methanol
_chemical_formula_sum 'C55 H70 B Cl4 Co N6 O2'
_chemical_formula_weight 1058.71
_chemical_name_systematic
;
Hydrotris(3-cumenyl-5-methyl-pyrazol-1-yl)borato-
 cobalt-3,5-di-tert-butyl-semiquinone
;
_space_group_IT_number 2
_symmetry_cell_setting triclinic
_symmetry_space_group_name_Hall '-P 1'
_symmetry_space_group_name_H-M 'P -1'
_atom_sites_solution_hydrogens geom
_atom_sites_solution_primary direct
_atom_sites_solution_secondary difmap
_audit_creation_method SHELXL
_cell_angle_alpha 79.8430(10)
_cell_angle_beta 90.0900(10)
_cell_angle_gamma 84.9900(10)
_cell_formula_units_Z 4
_cell_length_a 14.4631(2)
_cell_length_b 18.5438(3)
_cell_length_c 21.6142(2)
_cell_measurement_reflns_used 8192
_cell_measurement_temperature 146(2)
_cell_measurement_theta_max 28.35
_cell_measurement_theta_min 0
_cell_volume 5683.45(13)
_computing_cell_refinement 'Siemens SAINT'
_computing_data_collection 'Siemens XSCANS'
_computing_data_reduction 'Siemens SAINT'
_computing_molecular_graphics 'Siemens SHELXTL'
_computing_publication_material 'Siemens SHELXTL'
_computing_structure_refinement 'Siemens SHELXTL'
_computing_structure_solution 'Siemens SHELXTL'
_diffrn_ambient_temperature 146(2)
_diffrn_measurement_device 'Siemens SMART CCD'
_diffrn_measurement_method '\w scans'
_diffrn_radiation_monochromator graphite
_diffrn_radiation_source 'sealed tube'
_diffrn_radiation_type MoK\a
_diffrn_radiation_wavelength 0.71073
_diffrn_reflns_av_R_equivalents 0.1214
_diffrn_reflns_av_sigmaI/netI 0.1740
_diffrn_reflns_limit_h_max 19
_diffrn_reflns_limit_h_min -19
_diffrn_reflns_limit_k_max 24
_diffrn_reflns_limit_k_min -23
_diffrn_reflns_limit_l_max 28
_diffrn_reflns_limit_l_min -28
_diffrn_reflns_number 52236
_diffrn_reflns_theta_max 26.00
_diffrn_reflns_theta_min 0.96
_exptl_absorpt_coefficient_mu 0.534
_exptl_absorpt_correction_T_max 0.924
_exptl_absorpt_correction_T_min 0.303
_exptl_absorpt_correction_type Semi-empirical
_exptl_crystal_colour green
_exptl_crystal_density_diffrn 1.237
_exptl_crystal_description plate
_exptl_crystal_F_000 2232
_exptl_crystal_size_max 0.7
_exptl_crystal_size_mid 0.7
_exptl_crystal_size_min 0.2
_refine_diff_density_max 1.249
_refine_diff_density_min -1.106
_refine_diff_density_rms 0.112
_refine_ls_extinction_method none
_refine_ls_goodness_of_fit_all 0.915
_refine_ls_goodness_of_fit_obs 1.144
_refine_ls_hydrogen_treatment refall
_refine_ls_matrix_type full
_refine_ls_number_parameters 1289
_refine_ls_number_reflns 22042
_refine_ls_number_restraints 94
_refine_ls_restrained_S_all 0.948
_refine_ls_restrained_S_obs 1.150
_refine_ls_R_factor_all 0.1304
_refine_ls_R_factor_obs 0.0720
_refine_ls_shift/esd_max -0.003
_refine_ls_shift/esd_mean 0.000
_refine_ls_structure_factor_coef Fsqd
_refine_ls_weighting_details 'w=1/[\s^2^(Fo^2^)+(0.0763P)^2^+0.0000P] where P=(Fo^2^+2Fc^2^)/3'
_refine_ls_weighting_scheme calc
_refine_ls_wR_factor_all 0.2011
_refine_ls_wR_factor_obs 0.1729
_reflns_number_observed 11517
_reflns_number_total 22050
_reflns_observed_criterion >2sigma(I)
_cod_data_source_file ic970244t_4.cif
_cod_data_source_block TpCum,MeCo(3,5-DBSQ)
_cod_depositor_comments
;
The following automatic conversions were performed:

'_refine_ls_weighting_scheme' value 'calc
w=1/[\s^2^(Fo^2^)+(0.0763P)^2^+0.0000P] where P=(Fo^2^+2Fc^2^)/3' was
changed to 'calc'. New tag '_refine_ls_weighting_details' was
created. The value of the new tag was set to
'w=1/[\s^2^(Fo^2^)+(0.0763P)^2^+0.0000P] where P=(Fo^2^+2Fc^2^)/3'.

Automatic conversion script
Id: cif_fix_values 3143 2015-03-26 13:38:13Z robertas 
;
_cod_original_sg_symbol_H-M 'P -1 '
_cod_database_code 4323628

loop_
_symmetry_equiv_pos_as_xyz
'x, y, z'
'-x, -y, -z'

loop_
_atom_site_aniso_label
_atom_site_aniso_U_11
_atom_site_aniso_U_22
_atom_site_aniso_U_33
_atom_site_aniso_U_23
_atom_site_aniso_U_13
_atom_site_aniso_U_12
Co1 0.0264(3) 0.0344(3) 0.0266(3) -0.0004(2) 0.0025(2) -0.0010(2)
N1 0.028(2) 0.043(2) 0.030(2) 0.002(2) 0.0007(13) 0.002(2)
N2 0.033(2) 0.035(2) 0.028(2) 0.0023(14) 0.0030(13) -0.004(2)
N3 0.028(2) 0.039(2) 0.027(2) -0.0026(15) 0.0010(13) -0.0033(15)
N4 0.029(2) 0.045(2) 0.032(2) 0.002(2) 0.0030(14) -0.003(2)
N5 0.036(2) 0.036(2) 0.035(2) -0.001(2) 0.0030(14) -0.007(2)
N6 0.024(2) 0.042(2) 0.032(2) -0.005(2) 0.0029(13) -0.006(2)
O1 0.030(2) 0.030(2) 0.045(2) -0.0061(13) 0.0013(12) -0.0002(12)
O2 0.0237(15) 0.038(2) 0.0301(14) 0.0004(12) 0.0016(11) 0.0000(12)
B1 0.030(3) 0.039(3) 0.037(3) -0.003(2) 0.003(2) -0.006(2)
C1 0.034(2) 0.054(3) 0.039(2) 0.007(2) 0.010(2) 0.002(2)
C2 0.037(2) 0.069(3) 0.026(2) -0.003(2) 0.006(2) -0.002(2)
C3 0.035(2) 0.046(3) 0.025(2) -0.002(2) -0.002(2) 0.005(2)
C4 0.044(3) 0.101(4) 0.049(3) -0.011(3) 0.017(2) -0.017(3)
C5 0.044(3) 0.048(3) 0.020(2) 0.003(2) 0.004(2) -0.002(2)
C6 0.052(3) 0.062(3) 0.026(2) -0.005(2) 0.005(2) 0.002(2)
C7 0.070(4) 0.064(3) 0.029(2) -0.007(2) -0.004(2) -0.010(3)
C8 0.055(3) 0.073(4) 0.029(2) 0.009(2) -0.006(2) -0.019(3)
C9 0.049(3) 0.068(3) 0.028(2) 0.002(2) -0.002(2) -0.005(2)
C10 0.036(2) 0.064(3) 0.028(2) -0.002(2) -0.001(2) -0.004(2)
C11 0.078(4) 0.103(5) 0.042(3) 0.001(3) -0.014(3) -0.041(4)
C12 0.137(6) 0.107(5) 0.059(4) 0.010(4) -0.046(4) -0.056(5)
C13 0.091(5) 0.089(5) 0.065(4) 0.007(3) -0.024(3) -0.031(4)
C14 0.047(3) 0.039(3) 0.051(3) -0.003(2) 0.002(2) -0.011(2)
C15 0.056(3) 0.033(3) 0.055(3) -0.001(2) 0.005(2) 0.001(2)
C16 0.046(3) 0.033(2) 0.029(2) 0.001(2) 0.003(2) -0.002(2)
C17 0.067(4) 0.043(3) 0.087(4) -0.006(3) 0.006(3) -0.022(3)
C18 0.048(3) 0.033(2) 0.036(2) -0.010(2) 0.006(2) 0.004(2)
C19 0.049(3) 0.039(2) 0.034(2) -0.002(2) 0.008(2) 0.004(2)
C20 0.049(3) 0.050(3) 0.038(2) -0.003(2) 0.002(2) 0.012(2)
C21 0.048(3) 0.045(3) 0.042(2) -0.016(2) 0.007(2) 0.003(2)
C22 0.052(3) 0.048(3) 0.040(2) -0.009(2) 0.016(2) -0.008(2)
C23 0.049(3) 0.034(2) 0.038(2) -0.005(2) 0.007(2) 0.000(2)
C24 0.051(3) 0.061(3) 0.072(3) -0.026(3) 0.019(3) 0.004(3)
C25 0.061(4) 0.171(7) 0.069(4) -0.026(4) -0.007(3) 0.013(4)
C26 0.052(4) 0.155(7) 0.067(4) -0.031(4) 0.014(3) -0.019(4)
C27 0.028(2) 0.047(3) 0.033(2) -0.009(2) -0.003(2) 0.002(2)
C28 0.035(2) 0.046(3) 0.029(2) -0.004(2) 0.000(2) 0.000(2)
C29 0.029(2) 0.037(2) 0.026(2) -0.006(2) -0.002(2) 0.003(2)
C30 0.030(2) 0.063(3) 0.044(2) -0.006(2) -0.004(2) -0.006(2)
C31 0.035(2) 0.038(2) 0.020(2) -0.006(2) -0.001(2) -0.005(2)
C32 0.036(2) 0.042(2) 0.029(2) -0.003(2) 0.001(2) -0.006(2)
C33 0.036(2) 0.054(3) 0.036(2) -0.005(2) 0.003(2) -0.009(2)
C34 0.060(3) 0.052(3) 0.030(2) -0.006(2) 0.009(2) -0.018(2)
C35 0.051(3) 0.041(3) 0.033(2) -0.004(2) -0.003(2) -0.007(2)
C36 0.043(2) 0.040(2) 0.024(2) -0.003(2) -0.001(2) 0.001(2)
C37 0.063(4) 0.068(4) 0.060(3) 0.012(3) 0.012(3) -0.021(3)
C38 0.116(6) 0.118(6) 0.078(4) -0.015(4) 0.055(4) -0.038(4)
C39 0.070(4) 0.118(6) 0.113(5) -0.023(4) 0.026(4) -0.053(4)
C40 0.034(2) 0.035(2) 0.024(2) -0.002(2) 0.002(2) 0.002(2)
C41 0.028(2) 0.033(2) 0.020(2) -0.002(2) 0.0005(15) 0.000(2)
C42 0.032(2) 0.035(2) 0.021(2) -0.004(2) -0.0015(15) 0.000(2)
C43 0.036(2) 0.036(2) 0.030(2) -0.006(2) 0.001(2) -0.006(2)
C44 0.030(2) 0.043(3) 0.025(2) -0.006(2) 0.001(2) 0.005(2)
C45 0.027(2) 0.039(2) 0.034(2) -0.006(2) 0.001(2) 0.003(2)
C46 0.032(2) 0.038(2) 0.032(2) -0.003(2) 0.000(2) 0.001(2)
C47 0.046(3) 0.043(3) 0.040(2) -0.001(2) -0.005(2) 0.006(2)
C48 0.046(3) 0.037(3) 0.056(3) -0.005(2) -0.005(2) 0.001(2)
C49 0.045(3) 0.045(3) 0.038(2) -0.012(2) 0.004(2) 0.008(2)
C50 0.029(2) 0.046(3) 0.047(3) -0.010(2) 0.003(2) -0.001(2)
C51 0.041(3) 0.070(3) 0.059(3) -0.014(3) -0.010(2) -0.002(2)
C52 0.032(3) 0.082(4) 0.062(3) 0.001(3) 0.006(2) -0.007(2)
C53 0.030(3) 0.070(4) 0.092(4) -0.028(3) 0.004(2) -0.001(2)
Co2 0.0276(3) 0.0323(3) 0.0286(3) -0.0027(2) 0.0001(2) 0.0028(2)
N101 0.031(2) 0.032(2) 0.033(2) -0.0043(15) 0.0013(14) 0.0044(15)
N102 0.028(2) 0.032(2) 0.034(2) -0.0018(15) -0.0003(13) 0.0003(15)
N103 0.028(2) 0.039(2) 0.026(2) -0.0028(15) 0.0009(13) 0.0034(15)
N104 0.028(2) 0.039(2) 0.032(2) -0.0093(15) 0.0039(14) 0.0002(15)
N105 0.033(2) 0.036(2) 0.037(2) -0.004(2) -0.0007(14) 0.006(2)
N106 0.027(2) 0.040(2) 0.029(2) -0.0048(15) 0.0010(13) 0.0013(15)
O101 0.033(2) 0.0292(15) 0.043(2) -0.0010(12) -0.0004(12) 0.0039(12)
O102 0.031(2) 0.0296(14) 0.0312(14) -0.0031(11) 0.0006(11) -0.0010(12)
B101 0.027(2) 0.041(3) 0.037(3) -0.005(2) -0.002(2) 0.002(2)
C101 0.036(2) 0.045(3) 0.037(2) -0.013(2) 0.008(2) -0.004(2)
C102 0.042(3) 0.049(3) 0.030(2) -0.008(2) 0.009(2) -0.004(2)
C103 0.038(2) 0.034(2) 0.026(2) -0.011(2) 0.003(2) 0.000(2)
C104 0.037(3) 0.064(3) 0.046(3) -0.013(2) 0.012(2) -0.003(2)
C105 0.047(3) 0.033(2) 0.024(2) -0.010(2) 0.003(2) 0.002(2)
C106 0.053(3) 0.049(3) 0.031(2) -0.008(2) 0.008(2) 0.002(2)
C107 0.069(3) 0.053(3) 0.024(2) 0.000(2) -0.003(2) 0.010(3)
C108 0.056(3) 0.049(3) 0.031(2) -0.012(2) -0.008(2) 0.011(2)
C109 0.046(3) 0.038(3) 0.047(3) -0.012(2) -0.007(2) -0.003(2)
C110 0.054(3) 0.036(2) 0.032(2) -0.005(2) -0.002(2) -0.004(2)
C111 0.073(4) 0.069(4) 0.040(3) -0.007(2) -0.018(2) 0.008(3)
C112 0.069(4) 0.110(5) 0.078(4) -0.024(4) -0.028(3) 0.031(4)
C39A 0.099(12) 0.115(12) 0.086(10) -0.044(9) -0.062(9) 0.018(10)
C114 0.047(3) 0.040(3) 0.060(3) 0.002(2) -0.009(2) 0.006(2)
C115 0.046(3) 0.030(2) 0.076(3) 0.006(2) -0.009(2) 0.000(2)
C116 0.039(2) 0.038(3) 0.038(2) -0.001(2) -0.001(2) 0.001(2)
C117 0.052(3) 0.042(3) 0.126(5) 0.005(3) -0.017(3) 0.014(3)
C118 0.041(2) 0.031(2) 0.041(2) -0.011(2) 0.002(2) -0.001(2)
C119 0.042(3) 0.040(3) 0.042(2) -0.009(2) 0.002(2) -0.001(2)
C120 0.044(3) 0.061(3) 0.061(3) -0.031(3) -0.009(2) 0.005(2)
C121 0.045(3) 0.060(3) 0.091(4) -0.050(3) 0.016(3) -0.019(3)
C122 0.067(4) 0.067(4) 0.073(4) -0.025(3) 0.025(3) -0.032(3)
C123 0.058(3) 0.044(3) 0.051(3) -0.005(2) 0.004(2) -0.020(2)
C124 0.048(4) 0.137(6) 0.180(7) -0.117(6) 0.033(4) -0.022(4)
C25A 0.051(7) 0.117(11) 0.082(9) -0.052(8) 0.001(6) 0.006(7)
C126 0.058(3) 0.084(4) 0.055(3) -0.023(3) -0.007(2) -0.018(3)
C127 0.033(2) 0.048(3) 0.032(2) 0.001(2) 0.001(2) -0.003(2)
C128 0.038(2) 0.049(3) 0.029(2) -0.009(2) -0.004(2) -0.001(2)
C129 0.033(2) 0.039(2) 0.024(2) 0.002(2) 0.001(2) -0.002(2)
C130 0.034(2) 0.063(3) 0.049(3) -0.015(2) -0.003(2) -0.003(2)
C131 0.035(2) 0.046(3) 0.019(2) -0.002(2) -0.001(2) -0.001(2)
C132 0.041(2) 0.048(3) 0.026(2) -0.007(2) -0.004(2) -0.001(2)
C133 0.044(3) 0.048(3) 0.026(2) -0.007(2) 0.000(2) 0.004(2)
C134 0.046(3) 0.050(3) 0.019(2) -0.005(2) -0.002(2) 0.003(2)
C135 0.037(2) 0.058(3) 0.036(2) -0.010(2) 0.004(2) -0.008(2)
C136 0.041(3) 0.047(3) 0.030(2) -0.009(2) 0.006(2) -0.002(2)
C137 0.043(3) 0.056(3) 0.038(2) -0.013(2) 0.007(2) 0.002(2)
C138 0.078(4) 0.082(4) 0.052(3) 0.001(3) 0.030(3) 0.019(3)
C139 0.050(3) 0.084(4) 0.056(3) -0.014(3) -0.002(2) 0.019(3)
C140 0.033(2) 0.031(2) 0.030(2) -0.005(2) 0.001(2) 0.004(2)
C141 0.027(2) 0.033(2) 0.020(2) -0.006(2) 0.0013(15) 0.000(2)
C142 0.037(2) 0.028(2) 0.023(2) -0.004(2) 0.003(2) 0.003(2)
C143 0.038(2) 0.033(2) 0.027(2) 0.001(2) 0.002(2) 0.007(2)
C144 0.033(2) 0.038(2) 0.031(2) -0.004(2) 0.002(2) 0.006(2)
C145 0.036(2) 0.032(2) 0.037(2) 0.000(2) 0.002(2) 0.000(2)
C146 0.038(2) 0.031(2) 0.031(2) -0.001(2) 0.004(2) 0.001(2)
C147 0.057(3) 0.034(2) 0.074(3) 0.005(2) 0.012(3) 0.008(2)
C148 0.070(3) 0.049(3) 0.043(3) -0.010(2) 0.005(2) -0.016(2)
C149 0.043(3) 0.043(3) 0.032(2) -0.003(2) 0.007(2) -0.006(2)
C150 0.029(2) 0.043(3) 0.041(2) -0.002(2) 0.001(2) 0.004(2)
C151 0.033(3) 0.070(4) 0.125(5) 0.030(4) 0.008(3) -0.003(3)
C152 0.054(3) 0.098(4) 0.059(3) -0.027(3) -0.005(2) 0.004(3)
C153 0.035(3) 0.077(4) 0.070(3) -0.024(3) 0.007(2) 0.011(3)
C54 0.068(4) 0.063(4) 0.146(6) -0.032(4) 0.024(4) -0.028(3)
Cl1 0.187(8) 0.138(6) 0.188(7) -0.060(5) 0.059(5) -0.051(5)
Cl2 0.281(8) 0.284(8) 0.120(3) 0.036(4) -0.006(4) -0.215(7)
Cl1A 0.049(2) 0.166(4) 0.374(8) -0.183(5) 0.000(3) 0.007(2)
Cl2A 0.062(3) 0.146(6) 0.452(14) -0.211(8) 0.069(5) -0.027(3)
C55 0.156(7) 0.143(7) 0.040(3) 0.027(4) 0.023(4) 0.060(6)
Cl3 0.133(2) 0.288(4) 0.0810(13) 0.021(2) -0.0038(12) -0.115(2)
Cl4 0.0824(12) 0.132(2) 0.1224(15) -0.0605(13) 0.0237(10) -0.0181(11)
C56 0.088(5) 0.088(5) 0.125(6) -0.039(4) 0.020(4) -0.026(4)
Cl5 0.176(5) 0.108(4) 0.068(3) 0.002(2) 0.045(2) -0.006(3)
Cl6 0.101(3) 0.095(3) 0.098(3) -0.027(2) -0.005(2) -0.018(2)
Cl5A 0.649(32) 0.160(11) 0.125(8) 0.034(7) -0.015(13) -0.127(16)
Cl6A 0.110(5) 0.129(6) 0.338(19) -0.105(9) 0.032(6) -0.016(4)
C57 0.051(3) 0.073(4) 0.084(4) 0.013(3) -0.001(3) 0.006(3)
Cl7 0.0691(10) 0.0789(10) 0.1061(12) -0.0216(9) 0.0016(8) -0.0175(8)
Cl8 0.140(2) 0.144(2) 0.1097(15) -0.0527(14) -0.0138(12) -0.0035(15)

loop_
_atom_site_label
_atom_site_type_symbol
_atom_site_fract_x
_atom_site_fract_y
_atom_site_fract_z
_atom_site_U_iso_or_equiv
_atom_site_thermal_displace_type
_atom_site_occupancy
_atom_site_calc_flag
_atom_site_refinement_flags
_atom_site_disorder_group
Co1 Co 0.18166(3) 0.32915(3) 0.16857(2) 0.02984(15) Uani 1 d . .
N1 N 0.2683(2) 0.3460(2) 0.09444(14) 0.0346(8) Uani 1 d . .
N2 N 0.1925(2) 0.4452(2) 0.17464(13) 0.0327(8) Uani 1 d . .
N3 N 0.2844(2) 0.3067(2) 0.23483(13) 0.0317(8) Uani 1 d . .
N4 N 0.3506(2) 0.3734(2) 0.10536(14) 0.0362(8) Uani 1 d . .
N5 N 0.2816(2) 0.4641(2) 0.16944(14) 0.0363(8) Uani 1 d . .
N6 N 0.3622(2) 0.3453(2) 0.22486(14) 0.0325(8) Uani 1 d . .
O1 O 0.0462(2) 0.34046(14) 0.16653(12) 0.0351(6) Uani 1 d . .
O2 O 0.1569(2) 0.22210(14) 0.16553(11) 0.0315(6) Uani 1 d . .
B1 B 0.3638(3) 0.4057(3) 0.1661(2) 0.0356(11) Uani 1 d . .
H10J H 0.4238(3) 0.4289(3) 0.1646(2) 0.043 Uiso 1 calc R .
C1 C 0.4089(3) 0.3677(2) 0.0571(2) 0.0446(11) Uani 1 d . .
C2 C 0.3630(3) 0.3351(3) 0.0145(2) 0.0447(11) Uani 1 d . .
H12N H 0.3867(3) 0.3232(3) -0.0238(2) 0.054 Uiso 1 calc R .
C3 C 0.2748(3) 0.3230(2) 0.0388(2) 0.0362(10) Uani 1 d . .
C4 C 0.5041(3) 0.3915(3) 0.0552(2) 0.0639(15) Uani 1 d . .
H13D H 0.5158(3) 0.4127(3) 0.0926(2) 0.096 Uiso 1 calc R .
H13E H 0.5105(3) 0.4286(3) 0.0174(2) 0.096 Uiso 1 calc R .
H13F H 0.5492(3) 0.3490(3) 0.0543(2) 0.096 Uiso 1 calc R .
C5 C 0.1972(3) 0.2919(2) 0.0127(2) 0.0383(10) Uani 1 d . .
C6 C 0.2128(3) 0.2364(3) -0.0229(2) 0.0472(12) Uani 1 d . .
H13G H 0.2747(3) 0.2191(3) -0.0310(2) 0.057 Uiso 1 calc R .
C7 C 0.1392(4) 0.2059(3) -0.0469(2) 0.0542(13) Uani 1 d . .
H13H H 0.1515(4) 0.1684(3) -0.0713(2) 0.065 Uiso 1 calc R .
C8 C 0.0488(3) 0.2291(3) -0.0359(2) 0.0538(13) Uani 1 d . .
C9 C 0.0329(3) 0.2838(3) -0.0005(2) 0.0497(12) Uani 1 d . .
H13I H -0.0291(3) 0.2999(3) 0.0083(2) 0.060 Uiso 1 calc R .
C10 C 0.1056(3) 0.3156(3) 0.0226(2) 0.0436(11) Uani 1 d . .
H13J H 0.0925(3) 0.3543(3) 0.0456(2) 0.052 Uiso 1 calc R .
C11 C -0.0313(4) 0.1948(4) -0.0614(2) 0.074(2) Uani 1 d . .
H13K H -0.0859(4) 0.2270(4) -0.0508(2) 0.089 Uiso 1 calc R .
C12 C -0.0391(5) 0.2055(4) -0.1279(3) 0.101(2) Uani 1 d . .
H13L H -0.0253(5) 0.2556(4) -0.1458(3) 0.152 Uiso 1 calc R .
H13M H -0.1025(5) 0.1981(4) -0.1401(3) 0.152 Uiso 1 calc R .
H13N H 0.0049(5) 0.1701(4) -0.1438(3) 0.152 Uiso 1 calc R .
C13 C -0.0494(4) 0.1224(3) -0.0244(3) 0.083(2) Uani 1 d . .
H13O H -0.0413(4) 0.1233(3) 0.0205(3) 0.124 Uiso 1 calc R .
H13P H -0.0057(4) 0.0840(3) -0.0364(3) 0.124 Uiso 1 calc R .
H13Q H -0.1131(4) 0.1120(3) -0.0327(3) 0.124 Uiso 1 calc R .
C14 C 0.2838(3) 0.5376(2) 0.1691(2) 0.0456(11) Uani 1 d . .
C15 C 0.1946(3) 0.5654(2) 0.1740(2) 0.0493(12) Uani 1 d . .
H11J H 0.1741(3) 0.6153(2) 0.1749(2) 0.059 Uiso 1 calc R .
C16 C 0.1391(3) 0.5076(2) 0.1775(2) 0.0370(10) Uani 1 d . .
C17 C 0.3724(4) 0.5750(3) 0.1639(3) 0.0653(14) Uani 1 d . .
H11K H 0.4250(4) 0.5388(3) 0.1611(3) 0.098 Uiso 1 calc R .
H11L H 0.3805(4) 0.5975(3) 0.2011(3) 0.098 Uiso 1 calc R .
H11M H 0.3694(4) 0.6132(3) 0.1262(3) 0.098 Uiso 1 calc R .
C18 C 0.0373(3) 0.5124(2) 0.1813(2) 0.0389(10) Uani 1 d . .
C19 C -0.0165(3) 0.5677(2) 0.1413(2) 0.0416(11) Uani 1 d . .
H11N H 0.0136(3) 0.6007(2) 0.1109(2) 0.050 Uiso 1 calc R .
C20 C -0.1108(3) 0.5756(2) 0.1446(2) 0.0474(12) Uani 1 d . .
H12D H -0.1446(3) 0.6143(2) 0.1166(2) 0.057 Uiso 1 calc R .
C21 C -0.1589(3) 0.5287(2) 0.1877(2) 0.0446(11) Uani 1 d . .
C22 C -0.1061(3) 0.4736(2) 0.2284(2) 0.0464(11) Uani 1 d . .
H12E H -0.1367(3) 0.4413(2) 0.2591(2) 0.056 Uiso 1 calc R .
C23 C -0.0106(3) 0.4646(2) 0.2252(2) 0.0406(10) Uani 1 d . .
H12F H 0.0232(3) 0.4258(2) 0.2530(2) 0.049 Uiso 1 calc R .
C24 C -0.2640(3) 0.5379(3) 0.1889(2) 0.0600(14) Uani 1 d . .
H12G H -0.2818(3) 0.5921(3) 0.1819(2) 0.072 Uiso 1 calc R .
C25 C -0.3078(4) 0.5096(4) 0.1340(3) 0.101(2) Uani 1 d . .
H12H H -0.2792(4) 0.5305(4) 0.0946(3) 0.152 Uiso 1 calc R .
H12I H -0.3747(4) 0.5244(4) 0.1317(3) 0.152 Uiso 1 calc R .
H12J H -0.2976(4) 0.4559(4) 0.1407(3) 0.152 Uiso 1 calc R .
C26 C -0.3065(4) 0.5068(4) 0.2491(2) 0.089(2) Uani 1 d . .
H12K H -0.3742(4) 0.5155(4) 0.2451(2) 0.134 Uiso 1 calc R .
H12L H -0.2846(4) 0.5306(4) 0.2827(2) 0.134 Uiso 1 calc R .
H12M H -0.2887(4) 0.4538(4) 0.2592(2) 0.134 Uiso 1 calc R .
C27 C 0.4239(3) 0.3234(2) 0.2727(2) 0.0362(10) Uani 1 d . .
C28 C 0.3851(3) 0.2687(2) 0.3147(2) 0.0369(10) Uani 1 d . .
H10C H 0.4124(3) 0.2419(2) 0.3528(2) 0.044 Uiso 1 calc R .
C29 C 0.2991(3) 0.2612(2) 0.2898(2) 0.0310(9) Uani 1 d . .
C30 C 0.5133(3) 0.3552(3) 0.2769(2) 0.0460(11) Uani 1 d . .
H10D H 0.5203(3) 0.3928(3) 0.2396(2) 0.069 Uiso 1 calc R .
H10E H 0.5643(3) 0.3164(3) 0.2792(2) 0.069 Uiso 1 calc R .
H10F H 0.5146(3) 0.3776(3) 0.3147(2) 0.069 Uiso 1 calc R .
C31 C 0.2266(3) 0.2154(2) 0.3182(2) 0.0309(9) Uani 1 d . .
C32 C 0.1332(3) 0.2413(2) 0.3127(2) 0.0357(10) Uani 1 d . .
H10G H 0.1152(3) 0.2890(2) 0.2897(2) 0.043 Uiso 1 calc R .
C33 C 0.0663(3) 0.1979(2) 0.3407(2) 0.0421(11) Uani 1 d . .
H10H H 0.0026(3) 0.2155(2) 0.3352(2) 0.051 Uiso 1 calc R .
C34 C 0.0905(3) 0.1295(3) 0.3766(2) 0.0465(11) Uani 1 d . .
C35 C 0.1835(3) 0.1031(2) 0.3818(2) 0.0420(10) Uani 1 d . .
H10I H 0.2010(3) 0.0554(2) 0.4049(2) 0.050 Uiso 1 calc R .
C36 C 0.2509(3) 0.1457(2) 0.3537(2) 0.0360(10) Uani 1 d . .
H11B H 0.3144(3) 0.1273(2) 0.3585(2) 0.043 Uiso 1 calc R .
C37 C 0.0178(4) 0.0818(3) 0.4090(2) 0.0653(15) Uani 1 d . .
H11C H 0.0505(4) 0.0325(3) 0.4259(2) 0.078 Uiso 1 calc R .
C38 C -0.0205(5) 0.1130(4) 0.4646(3) 0.102(2) Uani 1 d . .
H11D H 0.0308(5) 0.1198(4) 0.4921(3) 0.154 Uiso 1 calc R .
H11E H -0.0616(5) 0.0790(4) 0.4881(3) 0.154 Uiso 1 calc R .
H11F H -0.0557(5) 0.1606(4) 0.4498(3) 0.154 Uiso 1 calc R .
C39 C -0.0575(4) 0.0698(4) 0.3642(3) 0.097(2) Uani 1 d . .
H11G H -0.0291(4) 0.0496(4) 0.3290(3) 0.146 Uiso 1 calc R .
H11H H -0.0931(4) 0.1168(4) 0.3481(3) 0.146 Uiso 1 calc R .
H11I H -0.0989(4) 0.0353(4) 0.3864(3) 0.146 Uiso 1 calc R .
C40 C 0.0071(3) 0.2797(2) 0.1664(2) 0.0316(9) Uani 1 d . .
C41 C 0.0708(3) 0.2136(2) 0.1654(2) 0.0275(9) Uani 1 d . .
C42 C 0.0309(3) 0.1450(2) 0.1643(2) 0.0296(9) Uani 1 d . .
C43 C -0.0634(3) 0.1469(2) 0.1648(2) 0.0340(9) Uani 1 d . .
H14A H -0.0902(3) 0.1021(2) 0.1641(2) 0.041 Uiso 1 calc R .
C44 C -0.1259(3) 0.2119(2) 0.1664(2) 0.0335(10) Uani 1 d . .
C45 C -0.0885(3) 0.2771(2) 0.1673(2) 0.0337(9) Uani 1 d . .
H14B H -0.1280(3) 0.3205(2) 0.1686(2) 0.040 Uiso 1 calc R .
C46 C 0.0942(3) 0.0749(2) 0.1637(2) 0.0345(9) Uani 1 d . .
C47 C 0.1558(3) 0.0583(2) 0.2230(2) 0.0447(11) Uani 1 d . .
H14C H 0.1964(3) 0.0132(2) 0.2226(2) 0.067 Uiso 1 calc R .
H14D H 0.1167(3) 0.0517(2) 0.2602(2) 0.067 Uiso 1 calc R .
H14E H 0.1936(3) 0.0994(2) 0.2241(2) 0.067 Uiso 1 calc R .
C48 C 0.0393(3) 0.0080(2) 0.1619(2) 0.0470(11) Uani 1 d . .
H14F H 0.0826(3) -0.0357(2) 0.1616(2) 0.070 Uiso 1 calc R .
H14G H -0.0001(3) 0.0171(2) 0.1239(2) 0.070 Uiso 1 calc R .
H14H H 0.0003(3) -0.0002(2) 0.1991(2) 0.070 Uiso 1 calc R .
C49 C 0.1555(3) 0.0844(2) 0.1045(2) 0.0431(11) Uani 1 d . .
H14I H 0.1960(3) 0.0392(2) 0.1044(2) 0.065 Uiso 1 calc R .
H14J H 0.1936(3) 0.1255(2) 0.1050(2) 0.065 Uiso 1 calc R .
H14K H 0.1158(3) 0.0946(2) 0.0667(2) 0.065 Uiso 1 calc R .
C50 C -0.2294(3) 0.2041(2) 0.1662(2) 0.0405(10) Uani 1 d . .
C51 C -0.2571(3) 0.1864(3) 0.1026(2) 0.0566(13) Uani 1 d . .
H15B H -0.3239(3) 0.1812(3) 0.1017(2) 0.085 Uiso 1 calc R .
H15C H -0.2229(3) 0.1404(3) 0.0963(2) 0.085 Uiso 1 calc R .
H15D H -0.2423(3) 0.2264(3) 0.0690(2) 0.085 Uiso 1 calc R .
C52 C -0.2541(3) 0.1435(3) 0.2194(2) 0.0603(14) Uani 1 d . .
H15E H -0.3212(3) 0.1393(3) 0.2185(2) 0.090 Uiso 1 calc R .
H15F H -0.2361(3) 0.1557(3) 0.2598(2) 0.090 Uiso 1 calc R .
H15G H -0.2210(3) 0.0967(3) 0.2141(2) 0.090 Uiso 1 calc R .
C53 C -0.2859(3) 0.2769(3) 0.1742(3) 0.0625(14) Uani 1 d . .
H15H H -0.3524(3) 0.2701(3) 0.1739(3) 0.094 Uiso 1 calc R .
H15I H -0.2725(3) 0.3160(3) 0.1395(3) 0.094 Uiso 1 calc R .
H15J H -0.2685(3) 0.2903(3) 0.2142(3) 0.094 Uiso 1 calc R .
Co2 Co 0.38920(3) 0.31453(3) 0.62400(2) 0.03015(15) Uani 1 d . .
N101 N 0.2917(2) 0.3140(2) 0.69291(14) 0.0328(8) Uani 1 d . .
N102 N 0.3490(2) 0.4305(2) 0.60429(14) 0.0320(8) Uani 1 d . .
N103 N 0.2973(2) 0.3002(2) 0.55656(13) 0.0317(8) Uani 1 d . .
N104 N 0.2038(2) 0.3416(2) 0.67287(14) 0.0329(8) Uani 1 d . .
N105 N 0.2550(2) 0.4469(2) 0.59514(14) 0.0364(8) Uani 1 d . .
N106 N 0.2094(2) 0.3331(2) 0.55791(14) 0.0325(8) Uani 1 d . .
O101 O 0.5225(2) 0.32390(14) 0.60991(12) 0.0362(7) Uani 1 d . .
O102 O 0.4385(2) 0.20681(13) 0.65144(11) 0.0311(6) Uani 1 d . .
B101 B 0.1885(3) 0.3860(3) 0.6052(2) 0.0355(11) Uani 1 d . .
H10B H 0.1228(3) 0.4082(3) 0.5995(2) 0.043 Uiso 1 calc R .
C101 C 0.1438(3) 0.3277(2) 0.7210(2) 0.0388(10) Uani 1 d . .
C102 C 0.1949(3) 0.2902(2) 0.7726(2) 0.0404(10) Uani 1 d . .
H28A H 0.1717(3) 0.2727(2) 0.8130(2) 0.048 Uiso 1 calc R .
C103 C 0.2869(3) 0.2830(2) 0.7540(2) 0.0324(9) Uani 1 d . .
C104 C 0.0434(3) 0.3519(3) 0.7144(2) 0.0487(12) Uani 1 d . .
H30A H 0.0293(3) 0.3773(3) 0.6713(2) 0.073 Uiso 1 calc R .
H30B H 0.0269(3) 0.3855(3) 0.7437(2) 0.073 Uiso 1 calc R .
H30C H 0.0075(3) 0.3090(3) 0.7239(2) 0.073 Uiso 1 calc R .
C105 C 0.3702(3) 0.2534(2) 0.7919(2) 0.0344(10) Uani 1 d . .
C106 C 0.3632(3) 0.2036(2) 0.8482(2) 0.0446(11) Uani 1 d . .
H32A H 0.3043(3) 0.1883(2) 0.8614(2) 0.054 Uiso 1 calc R .
C107 C 0.4416(3) 0.1766(3) 0.8847(2) 0.0503(12) Uani 1 d . .
H33A H 0.4350(3) 0.1440(3) 0.9233(2) 0.060 Uiso 1 calc R .
C108 C 0.5283(3) 0.1955(2) 0.8668(2) 0.0456(12) Uani 1 d . .
C109 C 0.5357(3) 0.2450(2) 0.8113(2) 0.0433(11) Uani 1 d . .
H35A H 0.5950(3) 0.2592(2) 0.7979(2) 0.052 Uiso 1 calc R .
C110 C 0.4573(3) 0.2741(2) 0.7751(2) 0.0407(10) Uani 1 d . .
H36A H 0.4639(3) 0.3091(2) 0.7380(2) 0.049 Uiso 1 calc R .
C111 C 0.6130(4) 0.1627(3) 0.9067(2) 0.0615(14) Uani 1 d . .
H37A H 0.5924(4) 0.1327(3) 0.9466(2) 0.074 Uiso 1 calc R 1
C112 C 0.6770(4) 0.1153(4) 0.8739(3) 0.087(2) Uani 1 d . .
H38A H 0.7305(4) 0.0953(4) 0.9013(3) 0.130 Uiso 1 calc R .
H38B H 0.6983(4) 0.1446(4) 0.8351(3) 0.130 Uiso 1 calc R .
H38C H 0.6442(4) 0.0748(4) 0.8635(3) 0.130 Uiso 1 calc R .
C113 C 0.6765(10) 0.2231(8) 0.9237(7) 0.079(5) Uiso 0.50 d P 1
H39A H 0.6394(10) 0.2571(8) 0.9457(7) 0.118 Uiso 0.50 calc PR 1
H39B H 0.7004(10) 0.2505(8) 0.8849(7) 0.118 Uiso 0.50 calc PR 1
H39C H 0.7286(10) 0.1987(8) 0.9508(7) 0.118 Uiso 0.50 calc PR 1
C39A C 0.6332(11) 0.2062(9) 0.9508(7) 0.098(5) Uani 0.50 d P 2
H39D H 0.5755(11) 0.2308(9) 0.9635(7) 0.148 Uiso 0.50 calc PR 2
H39E H 0.6743(11) 0.2431(9) 0.9320(7) 0.148 Uiso 0.50 calc PR 2
H39F H 0.6642(11) 0.1750(9) 0.9876(7) 0.148 Uiso 0.50 calc PR 2
C114 C 0.2367(3) 0.5212(2) 0.5787(2) 0.0508(12) Uani 1 d . .
C115 C 0.3181(3) 0.5527(2) 0.5772(2) 0.0529(12) Uani 1 d . .
H15A H 0.3264(3) 0.6036(2) 0.5671(2) 0.064 Uiso 1 calc R .
C116 C 0.3877(3) 0.4947(2) 0.5935(2) 0.0392(10) Uani 1 d . .
C117 C 0.1383(3) 0.5565(3) 0.5674(3) 0.077(2) Uani 1 d . .
H17A H 0.0950(3) 0.5182(3) 0.5721(3) 0.115 Uiso 1 calc R .
H17B H 0.1324(3) 0.5853(3) 0.5247(3) 0.115 Uiso 1 calc R .
H17C H 0.1238(3) 0.5889(3) 0.5979(3) 0.115 Uiso 1 calc R .
C118 C 0.4872(3) 0.5002(2) 0.6012(2) 0.0371(10) Uani 1 d . .
C119 C 0.5382(3) 0.4629(2) 0.6533(2) 0.0415(10) Uani 1 d . .
H19A H 0.5083(3) 0.4324(2) 0.6858(2) 0.050 Uiso 1 calc R .
C120 C 0.6317(3) 0.4697(3) 0.6583(2) 0.0535(13) Uani 1 d . .
H20A H 0.6653(3) 0.4436(3) 0.6943(2) 0.064 Uiso 1 calc R .
C121 C 0.6784(4) 0.5137(3) 0.6121(3) 0.0602(14) Uani 1 d . .
C122 C 0.6267(4) 0.5520(3) 0.5614(3) 0.0657(15) Uani 1 d . .
H22A H 0.6567(4) 0.5833(3) 0.5296(3) 0.079 Uiso 1 calc R .
C123 C 0.5337(3) 0.5465(3) 0.5554(2) 0.0503(12) Uani 1 d . .
H23A H 0.5002(3) 0.5741(3) 0.5199(2) 0.060 Uiso 1 calc R .
C124 C 0.7809(4) 0.5208(4) 0.6180(4) 0.110(3) Uani 1 d . .
H24A H 0.7946(4) 0.5426(4) 0.5737(4) 0.132 Uiso 1 calc R 1
C125 C 0.8377(8) 0.4597(6) 0.6255(5) 0.061(3) Uiso 0.50 d P 1
H25A H 0.8137(8) 0.4250(6) 0.6014(5) 0.092 Uiso 0.50 calc PR 1
H25B H 0.8420(8) 0.4373(6) 0.6701(5) 0.092 Uiso 0.50 calc PR 1
H25C H 0.8994(8) 0.4714(6) 0.6104(5) 0.092 Uiso 0.50 calc PR 1
C25A C 0.8437(7) 0.4776(8) 0.5835(6) 0.080(4) Uani 0.50 d P 2
H25D H 0.8096(7) 0.4415(8) 0.5670(6) 0.120 Uiso 0.50 calc PR 2
H25E H 0.8939(7) 0.4520(8) 0.6117(6) 0.120 Uiso 0.50 calc PR 2
H25F H 0.8700(7) 0.5102(8) 0.5486(6) 0.120 Uiso 0.50 calc PR 2
C126 C 0.8034(4) 0.5801(3) 0.6499(2) 0.0638(14) Uani 1 d . .
H26A H 0.8709(4) 0.5812(3) 0.6520(2) 0.096 Uiso 1 calc R .
H26B H 0.7790(4) 0.5719(3) 0.6926(2) 0.096 Uiso 1 calc R .
H26C H 0.7754(4) 0.6271(3) 0.6267(2) 0.096 Uiso 1 calc R .
C127 C 0.1552(3) 0.3100(2) 0.5159(2) 0.0386(10) Uani 1 d . .
C128 C 0.2083(3) 0.2609(2) 0.4873(2) 0.0387(10) Uani 1 d . .
H2A H 0.1886(3) 0.2353(2) 0.4559(2) 0.046 Uiso 1 calc R .
C129 C 0.2963(3) 0.2563(2) 0.5133(2) 0.0332(9) Uani 1 d . .
C130 C 0.0557(3) 0.3385(3) 0.5039(2) 0.0483(12) Uani 1 d . .
H4A H 0.0379(3) 0.3730(3) 0.5322(2) 0.072 Uiso 1 calc R .
H4B H 0.0166(3) 0.2973(3) 0.5115(2) 0.072 Uiso 1 calc R .
H4C H 0.0474(3) 0.3638(3) 0.4602(2) 0.072 Uiso 1 calc R .
C131 C 0.3821(3) 0.2141(2) 0.4974(2) 0.0338(9) Uani 1 d . .
C132 C 0.3783(3) 0.1428(2) 0.4849(2) 0.0385(10) Uani 1 d . .
H6A H 0.3210(3) 0.1211(2) 0.4875(2) 0.046 Uiso 1 calc R .
C133 C 0.4583(3) 0.1039(2) 0.4687(2) 0.0395(10) Uani 1 d . .
H7A H 0.4548(3) 0.0556(2) 0.4601(2) 0.047 Uiso 1 calc R .
C134 C 0.5425(3) 0.1334(2) 0.4646(2) 0.0386(10) Uani 1 d . .
C135 C 0.5464(3) 0.2043(2) 0.4781(2) 0.0429(11) Uani 1 d . .
H9A H 0.6043(3) 0.2251(2) 0.4768(2) 0.051 Uiso 1 calc R .
C136 C 0.4667(3) 0.2446(2) 0.4934(2) 0.0394(10) Uani 1 d . .
H10A H 0.4701(3) 0.2932(2) 0.5011(2) 0.047 Uiso 1 calc R .
C137 C 0.6290(3) 0.0904(3) 0.4466(2) 0.0457(11) Uani 1 d . .
H11A H 0.6107(3) 0.0412(3) 0.4408(2) 0.055 Uiso 1 calc R .
C138 C 0.6661(4) 0.1267(3) 0.3843(2) 0.074(2) Uani 1 d . .
H12A H 0.7219(4) 0.0976(3) 0.3740(2) 0.111 Uiso 1 calc R .
H12B H 0.6815(4) 0.1763(3) 0.3874(2) 0.111 Uiso 1 calc R .
H12C H 0.6187(4) 0.1296(3) 0.3513(2) 0.111 Uiso 1 calc R .
C139 C 0.7034(3) 0.0767(3) 0.4981(2) 0.0648(15) Uani 1 d . .
H13A H 0.7579(3) 0.0488(3) 0.4845(2) 0.097 Uiso 1 calc R .
H13B H 0.6792(3) 0.0487(3) 0.5364(2) 0.097 Uiso 1 calc R .
H13C H 0.7210(3) 0.1240(3) 0.5066(2) 0.097 Uiso 1 calc R .
C140 C 0.5742(3) 0.2631(2) 0.6285(2) 0.0317(9) Uani 1 d . .
C141 C 0.5269(2) 0.1982(2) 0.6525(2) 0.0268(8) Uani 1 d . .
C142 C 0.5809(3) 0.1296(2) 0.6754(2) 0.0300(9) Uani 1 d . .
C143 C 0.6745(3) 0.1305(2) 0.6735(2) 0.0344(10) Uani 1 d . .
H43A H 0.7108(3) 0.0858(2) 0.6893(2) 0.041 Uiso 1 calc R .
C144 C 0.7227(3) 0.1934(2) 0.6495(2) 0.0347(10) Uani 1 d . .
C145 C 0.6715(3) 0.2595(2) 0.6267(2) 0.0358(10) Uani 1 d . .
H55A H 0.7019(3) 0.3019(2) 0.6101(2) 0.043 Uiso 1 calc R .
C146 C 0.5316(3) 0.0598(2) 0.6976(2) 0.0341(9) Uani 1 d . .
C147 C 0.6019(3) -0.0068(2) 0.7219(2) 0.0579(14) Uani 1 d . .
H47A H 0.6375(3) 0.0033(2) 0.7575(2) 0.087 Uiso 1 calc R .
H47B H 0.6442(3) -0.0156(2) 0.6881(2) 0.087 Uiso 1 calc R .
H47C H 0.5685(3) -0.0505(2) 0.7355(2) 0.087 Uiso 1 calc R .
C148 C 0.4770(3) 0.0426(3) 0.6423(2) 0.0529(12) Uani 1 d . .
H48A H 0.4452(3) -0.0019(3) 0.6560(2) 0.079 Uiso 1 calc R .
H48B H 0.5196(3) 0.0348(3) 0.6084(2) 0.079 Uiso 1 calc R .
H48C H 0.4310(3) 0.0840(3) 0.6270(2) 0.079 Uiso 1 calc R .
C149 C 0.4662(3) 0.0695(2) 0.7521(2) 0.0396(10) Uani 1 d . .
H49A H 0.5020(3) 0.0805(2) 0.7873(2) 0.059 Uiso 1 calc R .
H49B H 0.4363(3) 0.0240(2) 0.7657(2) 0.059 Uiso 1 calc R .
H49C H 0.4187(3) 0.1101(2) 0.7381(2) 0.059 Uiso 1 calc R .
C150 C 0.8286(3) 0.1858(2) 0.6525(2) 0.0388(10) Uani 1 d . .
C151 C 0.8700(3) 0.2513(3) 0.6132(3) 0.082(2) Uani 1 d . .
H51A H 0.9378(3) 0.2441(3) 0.6165(3) 0.123 Uiso 1 calc R .
H51B H 0.8481(3) 0.2963(3) 0.6285(3) 0.123 Uiso 1 calc R .
H51C H 0.8506(3) 0.2555(3) 0.5691(3) 0.123 Uiso 1 calc R .
C152 C 0.8585(3) 0.1803(3) 0.7215(2) 0.069(2) Uani 1 d . .
H52A H 0.8321(3) 0.1382(3) 0.7472(2) 0.104 Uiso 1 calc R .
H52B H 0.8361(3) 0.2255(3) 0.7363(2) 0.104 Uiso 1 calc R .
H52C H 0.9264(3) 0.1735(3) 0.7251(2) 0.104 Uiso 1 calc R .
C153 C 0.8676(3) 0.1158(3) 0.6296(2) 0.0603(14) Uani 1 d . .
H53A H 0.8416(3) 0.0730(3) 0.6545(2) 0.090 Uiso 1 calc R .
H53B H 0.9353(3) 0.1103(3) 0.6345(2) 0.090 Uiso 1 calc R .
H53C H 0.8506(3) 0.1192(3) 0.5852(2) 0.090 Uiso 1 calc R .
C54 C -0.2169(4) -0.1424(3) 0.3361(3) 0.089(2) Uani 1 d D .
H54A H -0.2852(4) -0.1436(3) 0.3348(3) 0.107 Uiso 1 calc R 1
H54B H -0.1889(4) -0.1939(3) 0.3455(3) 0.107 Uiso 1 calc R 1
Cl1 Cl -0.1800(6) -0.1008(4) 0.2615(3) 0.165(4) Uani 0.417(5) d PDU 1
Cl2 Cl -0.1887(6) -0.0994(5) 0.3937(2) 0.226(4) Uani 0.583(5) d PDU 1
Cl1A Cl -0.1104(2) -0.1561(3) 0.3196(3) 0.181(3) Uani 0.583(5) d PDU 2
Cl2A Cl -0.2392(4) -0.0574(4) 0.3586(6) 0.200(5) Uani 0.417(5) d PDU 2
C55 C -0.1869(5) 0.4755(4) -0.0142(3) 0.122(3) Uani 1 d . .
H55B H -0.1613(5) 0.4854(4) -0.0570(3) 0.147 Uiso 1 calc R .
H55C H -0.2241(5) 0.5203(4) -0.0063(3) 0.147 Uiso 1 calc R .
Cl3 Cl -0.2589(2) 0.3957(2) -0.00517(9) 0.1679(12) Uani 1 d DU .
Cl4 Cl -0.09989(12) 0.44940(11) 0.04085(9) 0.1070(6) Uani 1 d DU .
C56 C 0.6813(4) -0.0104(4) 1.1122(3) 0.097(2) Uani 1 d D .
H56A H 0.6279(4) -0.0370(4) 1.1292(3) 0.116 Uiso 1 calc R 1
H56B H 0.6673(4) 0.0418(4) 1.1162(3) 0.116 Uiso 1 calc R 1
Cl5 Cl 0.6884(5) -0.0145(5) 1.0353(3) 0.120(2) Uani 0.566(11) d PDU 1
Cl6 Cl 0.7795(4) -0.0461(2) 1.1603(2) 0.096(2) Uani 0.566(11) d PDU 1
Cl5A Cl 0.6453(16) -0.0076(10) 1.0319(6) 0.313(11) Uani 0.434(11) d PDU 2
Cl6A Cl 0.8028(4) -0.0210(5) 1.1085(9) 0.184(7) Uani 0.434(11) d PDU 2
C57 C -0.6126(4) 0.1608(3) 0.1355(3) 0.073(2) Uani 1 d . .
H57A H -0.6469(4) 0.2045(3) 0.1098(3) 0.088 Uiso 1 calc R .
H57B H -0.6563(4) 0.1368(3) 0.1660(3) 0.088 Uiso 1 calc R .
Cl7 Cl -0.52363(11) 0.18916(9) 0.17605(8) 0.0834(4) Uani 1 d U .
Cl8 Cl -0.5735(2) 0.10005(13) 0.08677(10) 0.1282(8) Uani 1 d U .

loop_
_atom_type_symbol
_atom_type_description
_atom_type_scat_dispersion_real
_atom_type_scat_dispersion_imag
_atom_type_scat_source
C C 0.0033 0.0016 'International Tables Vol C Tables 4.2.6.8 and 6.1.1.4'
H H 0.0000 0.0000 'International Tables Vol C Tables 4.2.6.8 and 6.1.1.4'
B B 0.0013 0.0007 'International Tables Vol C Tables 4.2.6.8 and 6.1.1.4'
N N 0.0061 0.0033 'International Tables Vol C Tables 4.2.6.8 and 6.1.1.4'
O O 0.0106 0.0060 'International Tables Vol C Tables 4.2.6.8 and 6.1.1.4'
Cl Cl 0.1484 0.1585 'International Tables Vol C Tables 4.2.6.8 and 6.1.1.4'
Co Co 0.3494 0.9721 'International Tables Vol C Tables 4.2.6.8 and 6.1.1.4'

loop_
_geom_angle_atom_site_label_1
_geom_angle_atom_site_label_2
_geom_angle_atom_site_label_3
_geom_angle
_geom_angle_site_symmetry_1
_geom_angle_site_symmetry_3
_geom_angle_publ_flag
O1 Co1 N3 137.22(11) . . ?
O1 Co1 N1 127.49(12) . . ?
N3 Co1 N1 95.16(12) . . ?
O1 Co1 O2 80.94(10) . . ?
N3 Co1 O2 97.44(12) . . ?
N1 Co1 O2 98.68(12) . . ?
O1 Co1 N2 93.18(11) . . ?
N3 Co1 N2 85.72(12) . . ?
N1 Co1 N2 86.20(12) . . ?
O2 Co1 N2 173.88(10) . . ?
C3 N1 N4 107.4(3) . . ?
C3 N1 Co1 134.8(3) . . ?
N4 N1 Co1 116.2(2) . . ?
C16 N2 N5 106.1(3) . . ?
C16 N2 Co1 141.0(3) . . ?
N5 N2 Co1 112.6(2) . . ?
C29 N3 N6 106.1(3) . . ?
C29 N3 Co1 136.0(3) . . ?
N6 N3 Co1 117.9(2) . . ?
C1 N4 N1 109.9(3) . . ?
C1 N4 B1 130.4(4) . . ?
N1 N4 B1 119.7(3) . . ?
C14 N5 N2 110.4(3) . . ?
C14 N5 B1 128.5(4) . . ?
N2 N5 B1 121.1(3) . . ?
C27 N6 N3 110.4(3) . . ?
C27 N6 B1 131.2(4) . . ?
N3 N6 B1 118.4(3) . . ?
C40 O1 Co1 114.6(2) . . ?
C41 O2 Co1 112.1(2) . . ?
N6 B1 N5 108.3(3) . . ?
N6 B1 N4 110.8(3) . . ?
N5 B1 N4 107.8(3) . . ?
N4 C1 C2 107.2(4) . . ?
N4 C1 C4 123.2(4) . . ?
C2 C1 C4 129.6(4) . . ?
C1 C2 C3 106.7(3) . . ?
N1 C3 C2 108.8(4) . . ?
N1 C3 C5 121.1(3) . . ?
C2 C3 C5 130.2(4) . . ?
C10 C5 C6 117.3(4) . . ?
C10 C5 C3 122.0(4) . . ?
C6 C5 C3 120.7(4) . . ?
C7 C6 C5 120.9(4) . . ?
C8 C7 C6 121.2(5) . . ?
C7 C8 C9 118.1(5) . . ?
C7 C8 C11 120.9(5) . . ?
C9 C8 C11 121.0(5) . . ?
C8 C9 C10 121.2(4) . . ?
C9 C10 C5 121.2(4) . . ?
C12 C11 C13 118.8(5) . . ?
C12 C11 C8 115.4(5) . . ?
C13 C11 C8 113.8(4) . . ?
C15 C14 N5 106.7(4) . . ?
C15 C14 C17 130.4(4) . . ?
N5 C14 C17 122.9(4) . . ?
C14 C15 C16 107.3(4) . . ?
N2 C16 C15 109.5(4) . . ?
N2 C16 C18 124.1(4) . . ?
C15 C16 C18 126.4(4) . . ?
C19 C18 C23 116.8(4) . . ?
C19 C18 C16 120.0(4) . . ?
C23 C18 C16 123.2(4) . . ?
C20 C19 C18 122.0(4) . . ?
C19 C20 C21 121.7(4) . . ?
C20 C21 C22 117.0(4) . . ?
C20 C21 C24 120.3(4) . . ?
C22 C21 C24 122.7(4) . . ?
C23 C22 C21 121.8(4) . . ?
C22 C23 C18 120.7(4) . . ?
C26 C24 C21 115.7(4) . . ?
C26 C24 C25 110.3(5) . . ?
C21 C24 C25 111.8(4) . . ?
N6 C27 C28 106.8(4) . . ?
N6 C27 C30 123.7(4) . . ?
C28 C27 C30 129.5(4) . . ?
C29 C28 C27 106.3(4) . . ?
N3 C29 C28 110.4(4) . . ?
N3 C29 C31 121.1(3) . . ?
C28 C29 C31 128.3(3) . . ?
C32 C31 C36 118.3(4) . . ?
C32 C31 C29 121.3(3) . . ?
C36 C31 C29 120.3(3) . . ?
C33 C32 C31 120.4(4) . . ?
C34 C33 C32 121.2(4) . . ?
C33 C34 C35 118.7(4) . . ?
C33 C34 C37 121.8(4) . . ?
C35 C34 C37 119.5(4) . . ?
C36 C35 C34 120.7(4) . . ?
C35 C36 C31 120.7(4) . . ?
C38 C37 C39 112.6(5) . . ?
C38 C37 C34 110.1(4) . . ?
C39 C37 C34 112.7(4) . . ?
O1 C40 C45 122.3(3) . . ?
O1 C40 C41 115.8(3) . . ?
C45 C40 C41 121.8(4) . . ?
O2 C41 C42 125.6(3) . . ?
O2 C41 C40 116.5(4) . . ?
C42 C41 C40 117.9(3) . . ?
C43 C42 C41 116.9(3) . . ?
C43 C42 C46 123.3(4) . . ?
C41 C42 C46 119.8(3) . . ?
C42 C43 C44 125.1(4) . . ?
C45 C44 C43 118.3(4) . . ?
C45 C44 C50 123.7(3) . . ?
C43 C44 C50 118.0(4) . . ?
C44 C45 C40 119.9(4) . . ?
C42 C46 C47 109.5(3) . . ?
C42 C46 C48 112.3(3) . . ?
C47 C46 C48 108.0(3) . . ?
C42 C46 C49 109.9(3) . . ?
C47 C46 C49 109.8(3) . . ?
C48 C46 C49 107.2(3) . . ?
C44 C50 C52 110.7(3) . . ?
C44 C50 C51 108.4(3) . . ?
C52 C50 C51 110.4(4) . . ?
C44 C50 C53 111.3(4) . . ?
C52 C50 C53 108.4(4) . . ?
C51 C50 C53 107.5(4) . . ?
O101 Co2 N103 124.18(11) . . ?
O101 Co2 O102 80.78(10) . . ?
N103 Co2 O102 97.95(11) . . ?
O101 Co2 N101 141.31(12) . . ?
N103 Co2 N101 94.51(12) . . ?
O102 Co2 N101 95.24(11) . . ?
O101 Co2 N102 95.31(11) . . ?
N103 Co2 N102 89.36(12) . . ?
O102 Co2 N102 172.69(11) . . ?
N101 Co2 N102 83.94(12) . . ?
C103 N101 N104 107.4(3) . . ?
C103 N101 Co2 136.0(2) . . ?
N104 N101 Co2 115.7(2) . . ?
C116 N102 N105 106.7(3) . . ?
C116 N102 Co2 139.9(3) . . ?
N105 N102 Co2 113.2(2) . . ?
C129 N103 N106 106.5(3) . . ?
C129 N103 Co2 135.3(2) . . ?
N106 N103 Co2 117.5(2) . . ?
C101 N104 N101 109.6(3) . . ?
C101 N104 B101 131.0(3) . . ?
N101 N104 B101 119.2(3) . . ?
C114 N105 N102 109.1(3) . . ?
C114 N105 B101 130.0(3) . . ?
N102 N105 B101 120.9(3) . . ?
C127 N106 N103 109.4(3) . . ?
C127 N106 B101 132.1(3) . . ?
N103 N106 B101 118.4(3) . . ?
C140 O101 Co2 113.4(2) . . ?
C141 O102 Co2 112.2(2) . . ?
N105 B101 N106 109.9(3) . . ?
N105 B101 N104 108.7(3) . . ?
N106 B101 N104 108.6(3) . . ?
N104 C101 C102 107.3(3) . . ?
N104 C101 C104 122.6(4) . . ?
C102 C101 C104 130.2(4) . . ?
C101 C102 C103 106.9(3) . . ?
N101 C103 C102 108.8(3) . . ?
N101 C103 C105 121.9(3) . . ?
C102 C103 C105 129.1(3) . . ?
C110 C105 C106 117.4(4) . . ?
C110 C105 C103 122.2(4) . . ?
C106 C105 C103 120.4(4) . . ?
C107 C106 C105 120.5(4) . . ?
C108 C107 C106 121.9(4) . . ?
C107 C108 C109 118.0(4) . . ?
C107 C108 C111 120.5(4) . . ?
C109 C108 C111 121.5(4) . . ?
C108 C109 C110 120.7(4) . . ?
C105 C110 C109 121.5(4) . . ?
C39A C111 C112 129.4(8) . . ?
C39A C111 C108 111.6(6) . . ?
C112 C111 C108 112.3(4) . . ?
C112 C111 C113 103.9(6) . . ?
C108 C111 C113 113.3(7) . . ?
C115 C114 N105 108.5(4) . . ?
C115 C114 C117 129.9(4) . . ?
N105 C114 C117 121.5(4) . . ?
C114 C115 C116 106.1(4) . . ?
N102 C116 C115 109.6(4) . . ?
N102 C116 C118 123.1(3) . . ?
C115 C116 C118 127.3(4) . . ?
C119 C118 C123 117.7(4) . . ?
C119 C118 C116 122.6(4) . . ?
C123 C118 C116 119.6(4) . . ?
C120 C119 C118 120.4(4) . . ?
C119 C120 C121 121.8(5) . . ?
C122 C121 C120 117.2(5) . . ?
C122 C121 C124 121.3(6) . . ?
C120 C121 C124 121.4(6) . . ?
C123 C122 C121 122.1(5) . . ?
C122 C123 C118 120.6(5) . . ?
C125 C124 C126 118.8(8) . . ?
C25A C124 C126 127.2(7) . . ?
C125 C124 C121 117.7(7) . . ?
C25A C124 C121 117.7(6) . . ?
C126 C124 C121 114.3(4) . . ?
N106 C127 C128 108.2(3) . . ?
N106 C127 C130 122.6(4) . . ?
C128 C127 C130 129.2(4) . . ?
C127 C128 C129 106.0(4) . . ?
N103 C129 C128 109.9(3) . . ?
N103 C129 C131 121.2(3) . . ?
C128 C129 C131 128.8(4) . . ?
C136 C131 C132 119.0(4) . . ?
C136 C131 C129 121.1(4) . . ?
C132 C131 C129 120.0(4) . . ?
C133 C132 C131 120.0(4) . . ?
C134 C133 C132 121.6(4) . . ?
C133 C134 C135 118.3(4) . . ?
C133 C134 C137 121.0(4) . . ?
C135 C134 C137 120.8(4) . . ?
C136 C135 C134 120.9(4) . . ?
C131 C136 C135 120.2(4) . . ?
C134 C137 C138 111.5(4) . . ?
C134 C137 C139 112.2(3) . . ?
C138 C137 C139 111.6(4) . . ?
O101 C140 C145 122.2(4) . . ?
O101 C140 C141 117.0(3) . . ?
C145 C140 C141 120.9(3) . . ?
O102 C141 C142 124.5(3) . . ?
O102 C141 C140 116.2(3) . . ?
C142 C141 C140 119.4(3) . . ?
C143 C142 C141 116.7(4) . . ?
C143 C142 C146 123.5(3) . . ?
C141 C142 C146 119.8(3) . . ?
C142 C143 C144 125.1(3) . . ?
C145 C144 C143 118.7(4) . . ?
C145 C144 C150 122.6(4) . . ?
C143 C144 C150 118.6(3) . . ?
C144 C145 C140 119.3(4) . . ?
C148 C146 C142 108.8(3) . . ?
C148 C146 C149 110.2(4) . . ?
C142 C146 C149 111.1(3) . . ?
C148 C146 C147 108.5(4) . . ?
C142 C146 C147 111.4(3) . . ?
C149 C146 C147 106.9(3) . . ?
C151 C150 C144 112.3(3) . . ?
C151 C150 C153 108.4(4) . . ?
C144 C150 C153 110.8(4) . . ?
C151 C150 C152 109.0(5) . . ?
C144 C150 C152 107.8(3) . . ?
C153 C150 C152 108.6(4) . . ?
Cl1A C54 Cl2A 110.7(4) . . ?
Cl2 C54 Cl1 113.4(4) . . ?
Cl4 C55 Cl3 104.7(3) . . ?
Cl5 C56 Cl6 117.3(4) . . ?
Cl6A C56 Cl5A 102.9(7) . . ?
Cl7 C57 Cl8 112.8(3) . . ?

loop_
_geom_bond_atom_site_label_1
_geom_bond_atom_site_label_2
_geom_bond_distance
_geom_bond_site_symmetry_2
_geom_bond_publ_flag
Co1 O1 1.952(3) . ?
Co1 N3 2.027(3) . ?
Co1 N1 2.033(3) . ?
Co1 O2 2.060(3) . ?
Co1 N2 2.198(3) . ?
N1 C3 1.346(5) . ?
N1 N4 1.371(4) . ?
N2 C16 1.344(5) . ?
N2 N5 1.365(4) . ?
N3 C29 1.336(4) . ?
N3 N6 1.383(4) . ?
N4 C1 1.355(5) . ?
N4 B1 1.553(6) . ?
N5 C14 1.364(5) . ?
N5 B1 1.549(5) . ?
N6 C27 1.348(5) . ?
N6 B1 1.540(5) . ?
O1 C40 1.305(5) . ?
O2 C41 1.269(4) . ?
C1 C2 1.384(6) . ?
C1 C4 1.482(6) . ?
C2 C3 1.400(6) . ?
C3 C5 1.462(6) . ?
C5 C10 1.387(5) . ?
C5 C6 1.396(6) . ?
C6 C7 1.388(6) . ?
C7 C8 1.375(6) . ?
C8 C9 1.380(6) . ?
C8 C11 1.516(7) . ?
C9 C10 1.382(6) . ?
C11 C12 1.419(7) . ?
C11 C13 1.481(7) . ?
C14 C15 1.359(6) . ?
C14 C17 1.504(6) . ?
C15 C16 1.387(6) . ?
C16 C18 1.470(6) . ?
C18 C19 1.397(5) . ?
C18 C23 1.407(6) . ?
C19 C20 1.362(6) . ?
C20 C21 1.390(6) . ?
C21 C22 1.395(6) . ?
C21 C24 1.516(6) . ?
C22 C23 1.380(6) . ?
C24 C26 1.485(7) . ?
C24 C25 1.536(8) . ?
C27 C28 1.393(6) . ?
C27 C30 1.477(6) . ?
C28 C29 1.383(5) . ?
C29 C31 1.473(5) . ?
C31 C32 1.392(5) . ?
C31 C36 1.398(5) . ?
C32 C33 1.384(6) . ?
C33 C34 1.381(6) . ?
C34 C35 1.389(6) . ?
C34 C37 1.524(6) . ?
C35 C36 1.381(6) . ?
C37 C38 1.509(7) . ?
C37 C39 1.513(8) . ?
C40 C45 1.388(5) . ?
C40 C41 1.471(5) . ?
C41 C42 1.446(5) . ?
C42 C43 1.361(5) . ?
C42 C46 1.526(5) . ?
C43 C44 1.449(5) . ?
C44 C45 1.370(6) . ?
C44 C50 1.516(5) . ?
C46 C47 1.529(5) . ?
C46 C48 1.536(6) . ?
C46 C49 1.551(5) . ?
C50 C52 1.526(6) . ?
C50 C51 1.530(6) . ?
C50 C53 1.551(6) . ?
Co2 O101 1.970(3) . ?
Co2 N103 2.038(3) . ?
Co2 O102 2.045(2) . ?
Co2 N101 2.052(3) . ?
Co2 N102 2.144(3) . ?
N101 C103 1.348(4) . ?
N101 N104 1.369(4) . ?
N102 C116 1.344(5) . ?
N102 N105 1.373(4) . ?
N103 C129 1.344(5) . ?
N103 N106 1.365(4) . ?
N104 C101 1.359(5) . ?
N104 B101 1.551(5) . ?
N105 C114 1.364(5) . ?
N105 B101 1.534(6) . ?
N106 C127 1.348(5) . ?
N106 B101 1.550(5) . ?
O101 C140 1.298(4) . ?
O102 C141 1.274(4) . ?
C101 C102 1.380(5) . ?
C101 C104 1.482(5) . ?
C102 C103 1.392(5) . ?
C103 C105 1.465(5) . ?
C105 C110 1.381(6) . ?
C105 C106 1.400(5) . ?
C106 C107 1.384(6) . ?
C107 C108 1.370(6) . ?
C108 C109 1.385(6) . ?
C108 C111 1.516(6) . ?
C109 C110 1.390(6) . ?
C111 C39A 1.397(13) . ?
C111 C112 1.487(7) . ?
C111 C113 1.60(2) . ?
C114 C115 1.357(6) . ?
C114 C117 1.515(6) . ?
C115 C116 1.402(6) . ?
C116 C118 1.463(6) . ?
C118 C119 1.389(5) . ?
C118 C123 1.404(6) . ?
C119 C120 1.376(6) . ?
C120 C121 1.389(7) . ?
C121 C122 1.376(7) . ?
C121 C124 1.506(7) . ?
C122 C123 1.366(7) . ?
C124 C125 1.327(12) . ?
C124 C25A 1.453(11) . ?
C124 C126 1.456(7) . ?
C127 C128 1.370(5) . ?
C127 C130 1.495(5) . ?
C128 C129 1.380(5) . ?
C129 C131 1.483(5) . ?
C131 C136 1.389(6) . ?
C131 C132 1.401(6) . ?
C132 C133 1.388(5) . ?
C133 C134 1.376(6) . ?
C134 C135 1.402(6) . ?
C134 C137 1.513(5) . ?
C135 C136 1.391(5) . ?
C137 C138 1.516(6) . ?
C137 C139 1.519(6) . ?
C140 C145 1.404(5) . ?
C140 C141 1.451(5) . ?
C141 C142 1.441(5) . ?
C142 C143 1.356(5) . ?
C142 C146 1.536(5) . ?
C143 C144 1.432(6) . ?
C144 C145 1.385(5) . ?
C144 C150 1.526(5) . ?
C146 C148 1.527(6) . ?
C146 C149 1.537(5) . ?
C146 C147 1.544(5) . ?
C150 C151 1.523(6) . ?
C150 C153 1.533(6) . ?
C150 C152 1.535(6) . ?
C54 Cl1A 1.591(6) . ?
C54 Cl2 1.661(8) . ?
C54 Cl2A 1.735(7) . ?
C54 Cl1 1.767(8) . ?
C55 Cl4 1.709(7) . ?
C55 Cl3 1.864(9) . ?
C56 Cl5 1.681(9) . ?
C56 Cl6A 1.754(8) . ?
C56 Cl6 1.766(7) . ?
C56 Cl5A 1.802(13) . ?
C57 Cl7 1.725(6) . ?
C57 Cl8 1.735(6) . ?
